data_4028039
loop_
_publ_author_name
'Boris Egart'
'Dieter Lentz'
'Constantin Czekelius'

_publ_section_title
;
 Diastereoselective Bromocyclization of O-Allyl-N-tosyl-hydroxylamines
;
_journal_name_full 'Journal of Organic Chemistry'
_journal_page_first 2490
_journal_page_last 2499
_journal_paper_doi 10.1021/jo3026725
_journal_volume 78
_journal_year 2013
_chemical_formula_sum 'C16 H16 Br N O3 S'
_chemical_formula_weight 382.27
_chemical_name_systematic
;
 ?
;
_space_group_IT_number 14
_symmetry_cell_setting monoclinic
_symmetry_space_group_name_Hall '-P 2ybc'
_symmetry_space_group_name_H-M 'P 1 21/c 1'
_atom_sites_solution_hydrogens geom
_atom_sites_solution_primary direct
_atom_sites_solution_secondary difmap
_audit_creation_method SHELXL-97
_cell_angle_alpha 90.00
_cell_angle_beta 94.162(15)
_cell_angle_gamma 90.00
_cell_formula_units_Z 4
_cell_length_a 7.412(5)
_cell_length_b 11.143(8)
_cell_length_c 18.737(12)
_cell_measurement_reflns_used 949
_cell_measurement_temperature 133(2)
_cell_measurement_theta_max 26.3
_cell_measurement_theta_min 2.85
_cell_volume 1543.4(18)
_computing_cell_refinement 'SAINT (BRUKER-AXS)'
_computing_data_collection 'SMART (BRUKER-AXS)'
_computing_data_reduction 'SAINT (BRUKER-AXS)'
_computing_structure_refinement 'SHELXL-97 (Sheldrick, 2008)'
_computing_structure_solution 'SHELXS-97 (Sheldrick, 2008)'
_diffrn_ambient_temperature 133(2)
_diffrn_measured_fraction_theta_full 0.989
_diffrn_measured_fraction_theta_max 0.989
_diffrn_measurement_device_type 'BRUKER-AXS SMART CCD'
_diffrn_measurement_method 'omega scan'
_diffrn_radiation_monochromator graphite
_diffrn_radiation_source 'sealed tube'
_diffrn_radiation_type MoK\a
_diffrn_radiation_wavelength 0.71073
_diffrn_reflns_av_R_equivalents 0.0000
_diffrn_reflns_av_sigmaI/netI 0.0551
_diffrn_reflns_limit_h_max 9
_diffrn_reflns_limit_h_min -9
_diffrn_reflns_limit_k_max 13
_diffrn_reflns_limit_k_min -13
_diffrn_reflns_limit_l_max 23
_diffrn_reflns_limit_l_min -23
_diffrn_reflns_number 13797
_diffrn_reflns_theta_full 26.46
_diffrn_reflns_theta_max 26.46
_diffrn_reflns_theta_min 2.13
_exptl_absorpt_coefficient_mu 2.810
_exptl_absorpt_correction_T_max 0.862
_exptl_absorpt_correction_T_min 0.736
_exptl_absorpt_correction_type multi-scan
_exptl_absorpt_process_details 'SADABS (Bruker-AXS)'
_exptl_crystal_colour colourless
_exptl_crystal_density_diffrn 1.645
_exptl_crystal_description platelett
_exptl_crystal_F_000 776
_exptl_crystal_size_max 0.40
_exptl_crystal_size_mid 0.19
_exptl_crystal_size_min 0.05
_refine_diff_density_max 1.045
_refine_diff_density_min -0.511
_refine_diff_density_rms 0.099
_refine_ls_extinction_method none
_refine_ls_goodness_of_fit_ref 1.065
_refine_ls_hydrogen_treatment constr
_refine_ls_matrix_type full
_refine_ls_number_parameters 201
_refine_ls_number_reflns 13797
_refine_ls_number_restraints 0
_refine_ls_restrained_S_all 1.065
_refine_ls_R_factor_all 0.0504
_refine_ls_R_factor_gt 0.0400
_refine_ls_shift/su_max 0.001
_refine_ls_shift/su_mean 0.000
_refine_ls_structure_factor_coef Fsqd
_refine_ls_weighting_details 'calc w=1/[\s^2^(Fo^2^)+(0.0445P)^2^+1.9489P] where P=(Fo^2^+2Fc^2^)/3'
_refine_ls_weighting_scheme calc
_refine_ls_wR_factor_gt 0.1057
_refine_ls_wR_factor_ref 0.1115
_reflns_number_gt 11493
_reflns_number_total 13797
_reflns_threshold_expression >2\s(I)
_cod_data_source_file jo3026725_si_002.cif
_cod_data_source_block be452_1a
_cod_original_cell_volume 1543.3(18)
_cod_database_code 4028039

loop_
_symmetry_equiv_pos_as_xyz
'x, y, z'
'-x, y+1/2, -z+1/2'
'-x, -y, -z'
'x, -y-1/2, z-1/2'

loop_
_atom_site_label
_atom_site_type_symbol
_atom_site_fract_x
_atom_site_fract_y
_atom_site_fract_z
_atom_site_U_iso_or_equiv
_atom_site_adp_type
_atom_site_occupancy
_atom_site_symmetry_multiplicity
_atom_site_calc_flag
_atom_site_refinement_flags
Br1 Br 0.51186(3) 0.005665(17) 0.308370(9) 0.02469(7) Uani 1 1 d .
C1 C 0.4831(3) 0.14357(16) 0.17801(10) 0.0233(4) Uani 1 1 d .
H1A H 0.5845 0.1856 0.2047 0.028 Uiso 1 1 calc R
H1B H 0.5044 0.1440 0.1265 0.028 Uiso 1 1 calc R
C2 C 0.4658(2) 0.01667(15) 0.20490(9) 0.0186(4) Uani 1 1 d .
H2 H 0.5496 -0.0377 0.1806 0.022 Uiso 1 1 calc R
C3 C 0.2696(2) -0.01308(14) 0.18100(9) 0.0161(4) Uani 1 1 d .
H3 H 0.2124 -0.0601 0.2188 0.019 Uiso 1 1 calc R
C4 C 0.2573(2) -0.08187(14) 0.11059(9) 0.0160(4) Uani 1 1 d .
C5 C 0.2948(3) -0.20413(15) 0.11274(10) 0.0219(4) Uani 1 1 d .
H5 H 0.3235 -0.2424 0.1574 0.026 Uiso 1 1 calc R
C6 C 0.2906(3) -0.27038(16) 0.05023(10) 0.0260(4) Uani 1 1 d .
H6 H 0.3157 -0.3540 0.0522 0.031 Uiso 1 1 calc R
C7 C 0.2500(3) -0.21572(16) -0.01508(10) 0.0239(4) Uani 1 1 d .
H7 H 0.2464 -0.2614 -0.0580 0.029 Uiso 1 1 calc R
C8 C 0.2150(3) -0.09451(17) -0.01749(10) 0.0269(4) Uani 1 1 d .
H8 H 0.1878 -0.0564 -0.0623 0.032 Uiso 1 1 calc R
C9 C 0.2189(3) -0.02733(15) 0.04495(10) 0.0228(4) Uani 1 1 d .
H9 H 0.1952 0.0564 0.0426 0.027 Uiso 1 1 calc R
C10 C 0.0688(2) 0.14045(14) 0.30891(9) 0.0159(4) Uani 1 1 d .
C11 C 0.0530(2) 0.03941(15) 0.35087(9) 0.0179(4) Uani 1 1 d .
H11 H -0.0006 -0.0318 0.3312 0.021 Uiso 1 1 calc R
C12 C 0.1168(3) 0.04430(15) 0.42204(10) 0.0199(4) Uani 1 1 d .
H12 H 0.1069 -0.0246 0.4513 0.024 Uiso 1 1 calc R
C13 C 0.1954(3) 0.14837(16) 0.45170(9) 0.0223(4) Uani 1 1 d .
C14 C 0.2089(3) 0.24863(15) 0.40753(10) 0.0220(4) Uani 1 1 d .
H14 H 0.2625 0.3201 0.4269 0.026 Uiso 1 1 calc R
C15 C 0.1466(2) 0.24610(14) 0.33689(10) 0.0189(4) Uani 1 1 d .
H15 H 0.1561 0.3150 0.3075 0.023 Uiso 1 1 calc R
C16 C 0.2614(3) 0.15349(18) 0.52951(10) 0.0324(5) Uani 1 1 d .
H16A H 0.1749 0.1988 0.5561 0.049 Uiso 1 1 calc R
H16B H 0.3797 0.1931 0.5344 0.049 Uiso 1 1 calc R
H16C H 0.2725 0.0718 0.5487 0.049 Uiso 1 1 calc R
N1 N 0.18037(19) 0.10743(11) 0.17125(7) 0.0165(3) Uani 1 1 d .
O1 O 0.31517(17) 0.19968(10) 0.18989(7) 0.0203(3) Uani 1 1 d .
O2 O -0.11356(17) 0.03405(10) 0.20271(7) 0.0188(3) Uani 1 1 d .
O3 O -0.05994(17) 0.25294(10) 0.19575(7) 0.0217(3) Uani 1 1 d .
S1 S 0.00003(6) 0.13612(3) 0.21771(2) 0.01494(10) Uani 1 1 d .

loop_
_atom_site_aniso_label
_atom_site_aniso_U_11
_atom_site_aniso_U_22
_atom_site_aniso_U_33
_atom_site_aniso_U_23
_atom_site_aniso_U_13
_atom_site_aniso_U_12
Br1 0.02442(12) 0.03106(10) 0.01752(10) 0.00005(7) -0.00575(8) 0.00052(8)
C1 0.0170(10) 0.0278(9) 0.0249(10) 0.0018(7) 0.0012(8) -0.0030(8)
C2 0.0183(10) 0.0262(9) 0.0113(8) -0.0017(7) 0.0000(7) 0.0014(7)
C3 0.0150(9) 0.0172(8) 0.0160(8) 0.0015(6) 0.0016(7) 0.0032(7)
C4 0.0100(9) 0.0208(8) 0.0173(9) -0.0014(7) 0.0017(7) -0.0020(6)
C5 0.0244(10) 0.0219(9) 0.0192(9) 0.0027(7) -0.0005(8) 0.0002(8)
C6 0.0301(11) 0.0187(8) 0.0293(11) -0.0024(7) 0.0025(9) 0.0017(8)
C7 0.0250(11) 0.0274(9) 0.0196(9) -0.0081(7) 0.0040(8) -0.0029(8)
C8 0.0341(12) 0.0310(10) 0.0152(9) 0.0007(7) -0.0005(9) 0.0018(9)
C9 0.0306(11) 0.0185(8) 0.0191(9) 0.0005(7) 0.0007(9) 0.0030(7)
C10 0.0147(9) 0.0183(8) 0.0144(8) -0.0018(6) -0.0004(7) 0.0026(7)
C11 0.0186(10) 0.0169(8) 0.0182(9) -0.0022(6) 0.0024(8) -0.0001(7)
C12 0.0226(10) 0.0192(8) 0.0182(9) 0.0028(7) 0.0047(8) 0.0012(7)
C13 0.0226(10) 0.0283(9) 0.0160(9) -0.0031(7) 0.0011(8) 0.0001(8)
C14 0.0238(11) 0.0197(8) 0.0224(10) -0.0073(7) 0.0005(8) -0.0043(7)
C15 0.0218(10) 0.0141(8) 0.0213(9) -0.0003(7) 0.0052(8) 0.0008(7)
C16 0.0428(14) 0.0375(11) 0.0163(10) -0.0003(8) -0.0024(9) -0.0106(9)
N1 0.0182(8) 0.0144(6) 0.0169(7) 0.0005(5) 0.0022(6) -0.0017(6)
O1 0.0158(7) 0.0184(6) 0.0269(7) 0.0000(5) 0.0031(6) -0.0052(5)
O2 0.0155(7) 0.0199(6) 0.0204(7) -0.0023(5) -0.0023(5) -0.0016(5)
O3 0.0221(7) 0.0177(6) 0.0243(7) 0.0020(5) -0.0045(6) 0.0049(5)
S1 0.0140(2) 0.01516(19) 0.0154(2) -0.00016(15) -0.00088(17) 0.00092(16)

loop_
_atom_type_symbol
_atom_type_description
_atom_type_scat_dispersion_real
_atom_type_scat_dispersion_imag
_atom_type_scat_source
C C 0.0033 0.0016 'International Tables Vol C Tables 4.2.6.8 and 6.1.1.4'
H H 0.0000 0.0000 'International Tables Vol C Tables 4.2.6.8 and 6.1.1.4'
N N 0.0061 0.0033 'International Tables Vol C Tables 4.2.6.8 and 6.1.1.4'
O O 0.0106 0.0060 'International Tables Vol C Tables 4.2.6.8 and 6.1.1.4'
S S 0.1246 0.1234 'International Tables Vol C Tables 4.2.6.8 and 6.1.1.4'
Br Br -0.2901 2.4595 'International Tables Vol C Tables 4.2.6.8 and 6.1.1.4'

loop_
_geom_angle_atom_site_label_1
_geom_angle_atom_site_label_2
_geom_angle_atom_site_label_3
_geom_angle
O1 C1 C2 105.23(14)
C1 C2 C3 101.97(14)
C1 C2 Br1 112.22(12)
C3 C2 Br1 111.88(12)
N1 C3 C4 110.29(14)
N1 C3 C2 104.07(13)
C4 C3 C2 111.04(14)
C9 C4 C5 118.96(16)
C9 C4 C3 123.01(15)
C5 C4 C3 117.97(15)
C6 C5 C4 120.42(17)
C7 C6 C5 120.35(17)
C8 C7 C6 119.39(17)
C7 C8 C9 120.65(18)
C4 C9 C8 120.21(17)
C11 C10 C15 121.51(17)
C11 C10 S1 120.16(13)
C15 C10 S1 118.27(13)
C10 C11 C12 118.60(16)
C11 C12 C13 121.37(16)
C12 C13 C14 118.31(17)
C12 C13 C16 120.96(16)
C14 C13 C16 120.72(16)
C15 C14 C13 121.44(16)
C14 C15 C10 118.77(16)
O1 N1 C3 108.26(13)
O1 N1 S1 107.41(10)
C3 N1 S1 117.87(11)
C1 O1 N1 104.14(12)
O3 S1 O2 120.15(9)
O3 S1 N1 105.52(7)
O2 S1 N1 103.07(8)
O3 S1 C10 108.63(8)
O2 S1 C10 109.86(8)
N1 S1 C10 108.99(9)

loop_
_geom_bond_atom_site_label_1
_geom_bond_atom_site_label_2
_geom_bond_distance
Br1 C2 1.948(2)
C1 O1 1.425(2)
C1 C2 1.510(3)
C2 C3 1.527(3)
C3 N1 1.502(2)
C3 C4 1.523(2)
C4 C9 1.383(3)
C4 C5 1.390(3)
C5 C6 1.383(3)
C6 C7 1.380(3)
C7 C8 1.376(3)
C8 C9 1.387(3)
C10 C11 1.383(2)
C10 C15 1.396(2)
C10 S1 1.748(2)
C11 C12 1.383(3)
C12 C13 1.395(3)
C13 C14 1.398(3)
C13 C16 1.505(3)
C14 C15 1.370(3)
N1 O1 1.4581(19)
N1 S1 1.6779(17)
O2 S1 1.4308(14)
O3 S1 1.4264(14)
